data_7004395
loop_
_publ_author_name
'Jones, Cameron'
'Mills, David P.'
'Stasch, Andreas'

_publ_section_title
;
 Flexible coordination of bulky amidinates and guanidinates towards
 rhodium(i): conversion of kinetic to thermodymanic isomers
;
_journal_issue 35
_journal_name_full 'Dalton Transactions'
_journal_page_first 4799
_journal_page_last 4804
_journal_paper_doi 10.1039/b806542j
_journal_year 2008
_chemical_formula_sum 'C37 H55 N2 Rh'
_chemical_formula_weight 630.74
_chemical_name_systematic
;
?
;
_space_group_IT_number 14
_symmetry_cell_setting monoclinic
_symmetry_space_group_name_Hall '-P 2yn'
_symmetry_space_group_name_H-M 'P 1 21/n 1'
_atom_sites_solution_hydrogens geom
_atom_sites_solution_primary direct
_atom_sites_solution_secondary difmap
_audit_creation_method SHELXL-97
_cell_angle_alpha 90.00
_cell_angle_beta 93.63(3)
_cell_angle_gamma 90.00
_cell_formula_units_Z 4
_cell_length_a 12.178(2)
_cell_length_b 15.861(3)
_cell_length_c 16.978(3)
_cell_measurement_temperature 123(2)
_cell_volume 3272.8(10)
_computing_structure_refinement 'SHELXL-97 (Sheldrick, 1997)'
_computing_structure_solution 'SHELXS-97 (Sheldrick, 1990)'
_diffrn_ambient_temperature 123(2)
_diffrn_measured_fraction_theta_full 0.998
_diffrn_measured_fraction_theta_max 0.998
_diffrn_measurement_device_type 'Nonius Kappa CCD'
_diffrn_radiation_monochromator graphite
_diffrn_radiation_source 'fine-focus sealed tube'
_diffrn_radiation_type MoK\a
_diffrn_radiation_wavelength 0.71073
_diffrn_reflns_av_R_equivalents 0.0232
_diffrn_reflns_av_sigmaI/netI 0.0361
_diffrn_reflns_limit_h_max 15
_diffrn_reflns_limit_h_min -15
_diffrn_reflns_limit_k_max 20
_diffrn_reflns_limit_k_min -20
_diffrn_reflns_limit_l_max 22
_diffrn_reflns_limit_l_min -22
_diffrn_reflns_number 14460
_diffrn_reflns_theta_full 27.49
_diffrn_reflns_theta_max 27.49
_diffrn_reflns_theta_min 3.07
_exptl_absorpt_coefficient_mu 0.549
_exptl_absorpt_correction_T_max 0.876
_exptl_absorpt_correction_T_min 0.763
_exptl_absorpt_correction_type multi-scan
_exptl_absorpt_process_details 'Sortav (Blessing, 1995)'
_exptl_crystal_colour yellow
_exptl_crystal_density_diffrn 1.280
_exptl_crystal_density_method 'not measured'
_exptl_crystal_description block
_exptl_crystal_F_000 1344
_exptl_crystal_size_max 0.30
_exptl_crystal_size_mid 0.25
_exptl_crystal_size_min 0.22
_refine_diff_density_max 0.723
_refine_diff_density_min -0.617
_refine_diff_density_rms 0.078
_refine_ls_extinction_method none
_refine_ls_goodness_of_fit_ref 1.044
_refine_ls_hydrogen_treatment constr
_refine_ls_matrix_type full
_refine_ls_number_parameters 372
_refine_ls_number_reflns 7487
_refine_ls_number_restraints 0
_refine_ls_restrained_S_all 1.044
_refine_ls_R_factor_all 0.0457
_refine_ls_R_factor_gt 0.0353
_refine_ls_shift/su_max 0.000
_refine_ls_shift/su_mean 0.000
_refine_ls_structure_factor_coef Fsqd
_refine_ls_weighting_details 'calc w=1/[\s^2^(Fo^2^)+(0.0450P)^2^+3.7275P] where P=(Fo^2^+2Fc^2^)/3'
_refine_ls_weighting_scheme calc
_refine_ls_wR_factor_gt 0.0915
_refine_ls_wR_factor_ref 0.0967
_reflns_number_gt 6309
_reflns_number_total 7487
_reflns_threshold_expression >2sigma(I)
_cod_data_source_file b806542j.txt
_cod_data_source_block compound1
_cod_original_cell_volume 3272.8(11)
_cod_original_sg_symbol_H-M P2(1)/n
_cod_database_code 7004395

loop_
_symmetry_equiv_pos_as_xyz
'x, y, z'
'-x+1/2, y+1/2, -z+1/2'
'-x, -y, -z'
'x-1/2, -y-1/2, z-1/2'

loop_
_atom_site_label
_atom_site_type_symbol
_atom_site_fract_x
_atom_site_fract_y
_atom_site_fract_z
_atom_site_U_iso_or_equiv
_atom_site_adp_type
_atom_site_occupancy
_atom_site_symmetry_multiplicity
_atom_site_calc_flag
_atom_site_refinement_flags
_atom_site_disorder_assembly
_atom_site_disorder_group
Rh1 Rh 0.210221(14) 0.210522(11) 0.127921(11) 0.01740(7) Uani 1 1 d . . .
N1 N -0.08172(16) 0.22423(12) 0.15572(12) 0.0183(4) Uani 1 1 d . . .
N2 N -0.16828(15) 0.31862(12) 0.23965(11) 0.0164(4) Uani 1 1 d . . .
C1 C -0.15256(17) 0.24452(14) 0.21209(13) 0.0154(4) Uani 1 1 d . . .
C2 C 0.00572(18) 0.17723(14) 0.15121(13) 0.0151(4) Uani 1 1 d . . .
C3 C 0.07764(18) 0.14394(14) 0.21649(14) 0.0169(5) Uani 1 1 d . . .
C4 C 0.16524(19) 0.09207(14) 0.19978(15) 0.0199(5) Uani 1 1 d . . .
H4 H 0.2096 0.0689 0.2425 0.024 Uiso 1 1 calc R . .
C5 C 0.1910(2) 0.07229(15) 0.12172(16) 0.0236(5) Uani 1 1 d . . .
H5 H 0.2524 0.0374 0.1127 0.028 Uiso 1 1 calc R . .
C6 C 0.12538(19) 0.10441(15) 0.05776(15) 0.0212(5) Uani 1 1 d . . .
H6 H 0.1377 0.0871 0.0055 0.025 Uiso 1 1 calc R . .
C7 C 0.04163(18) 0.16214(14) 0.07125(14) 0.0181(5) Uani 1 1 d . . .
C8 C 0.05750(19) 0.16139(15) 0.30252(14) 0.0193(5) Uani 1 1 d . . .
H8 H -0.0163 0.1888 0.3039 0.023 Uiso 1 1 calc R . .
C9 C 0.0551(2) 0.08029(16) 0.35250(16) 0.0268(5) Uani 1 1 d . . .
H9A H 0.0075 0.0385 0.3250 0.040 Uiso 1 1 calc R . .
H9B H 0.0264 0.0933 0.4038 0.040 Uiso 1 1 calc R . .
H9C H 0.1298 0.0576 0.3605 0.040 Uiso 1 1 calc R . .
C10 C 0.1425(2) 0.22250(16) 0.33938(16) 0.0263(5) Uani 1 1 d . . .
H10A H 0.2164 0.1991 0.3354 0.040 Uiso 1 1 calc R . .
H10B H 0.1288 0.2312 0.3951 0.040 Uiso 1 1 calc R . .
H10C H 0.1370 0.2765 0.3114 0.040 Uiso 1 1 calc R . .
C11 C -0.0258(2) 0.20094(16) 0.00227(15) 0.0230(5) Uani 1 1 d . . .
H11 H -0.0484 0.2586 0.0188 0.028 Uiso 1 1 calc R . .
C12 C -0.1307(2) 0.1504(2) -0.01695(18) 0.0371(7) Uani 1 1 d . . .
H12A H -0.1115 0.0939 -0.0348 0.056 Uiso 1 1 calc R . .
H12B H -0.1756 0.1790 -0.0588 0.056 Uiso 1 1 calc R . .
H12C H -0.1724 0.1459 0.0304 0.056 Uiso 1 1 calc R . .
C13 C 0.0382(2) 0.21104(19) -0.07213(16) 0.0345(6) Uani 1 1 d . . .
H13A H 0.1113 0.2341 -0.0576 0.052 Uiso 1 1 calc R . .
H13B H -0.0017 0.2495 -0.1090 0.052 Uiso 1 1 calc R . .
H13C H 0.0457 0.1559 -0.0973 0.052 Uiso 1 1 calc R . .
C14 C -0.10181(17) 0.38808(14) 0.22139(13) 0.0159(4) Uani 1 1 d . . .
C15 C -0.03584(18) 0.42573(14) 0.28338(13) 0.0166(4) Uani 1 1 d . . .
C16 C 0.02783(19) 0.49567(14) 0.26639(14) 0.0195(5) Uani 1 1 d . . .
H16 H 0.0736 0.5208 0.3073 0.023 Uiso 1 1 calc R . .
C17 C 0.0256(2) 0.52920(15) 0.19095(15) 0.0215(5) Uani 1 1 d . . .
H17 H 0.0717 0.5755 0.1799 0.026 Uiso 1 1 calc R . .
C18 C -0.04435(19) 0.49486(14) 0.13148(14) 0.0198(5) Uani 1 1 d . . .
H18 H -0.0474 0.5194 0.0803 0.024 Uiso 1 1 calc R . .
C19 C -0.10991(18) 0.42526(14) 0.14538(14) 0.0170(4) Uani 1 1 d . . .
C20 C -0.04217(18) 0.39266(14) 0.36718(13) 0.0177(5) Uani 1 1 d . . .
H20 H -0.0448 0.3297 0.3644 0.021 Uiso 1 1 calc R . .
C21 C -0.1489(2) 0.42269(16) 0.40156(14) 0.0221(5) Uani 1 1 d . . .
H21A H -0.1475 0.4842 0.4067 0.033 Uiso 1 1 calc R . .
H21B H -0.1553 0.3972 0.4536 0.033 Uiso 1 1 calc R . .
H21C H -0.2119 0.4059 0.3663 0.033 Uiso 1 1 calc R . .
C22 C 0.0565(2) 0.41699(16) 0.42302(15) 0.0241(5) Uani 1 1 d . . .
H22A H 0.1248 0.4017 0.3990 0.036 Uiso 1 1 calc R . .
H22B H 0.0523 0.3869 0.4732 0.036 Uiso 1 1 calc R . .
H22C H 0.0554 0.4779 0.4326 0.036 Uiso 1 1 calc R . .
C23 C -0.19515(19) 0.39355(15) 0.08310(14) 0.0195(5) Uani 1 1 d . . .
H23 H -0.1967 0.3306 0.0867 0.023 Uiso 1 1 calc R . .
C24 C -0.3094(2) 0.42609(17) 0.10167(17) 0.0279(6) Uani 1 1 d . . .
H24A H -0.3246 0.4102 0.1557 0.042 Uiso 1 1 calc R . .
H24B H -0.3653 0.4012 0.0646 0.042 Uiso 1 1 calc R . .
H24C H -0.3114 0.4876 0.0966 0.042 Uiso 1 1 calc R . .
C25 C -0.1701(2) 0.41669(17) -0.00129(14) 0.0270(6) Uani 1 1 d . . .
H25A H -0.1765 0.4779 -0.0083 0.041 Uiso 1 1 calc R . .
H25B H -0.2226 0.3883 -0.0385 0.041 Uiso 1 1 calc R . .
H25C H -0.0952 0.3988 -0.0111 0.041 Uiso 1 1 calc R . .
C26 C -0.23831(19) 0.17703(15) 0.23074(15) 0.0216(5) Uani 1 1 d . . .
C27 C -0.3421(2) 0.1956(2) 0.1790(3) 0.0511(10) Uani 1 1 d . . .
H27A H -0.3989 0.1541 0.1897 0.077 Uiso 1 1 calc R . .
H27B H -0.3257 0.1923 0.1233 0.077 Uiso 1 1 calc R . .
H27C H -0.3686 0.2523 0.1906 0.077 Uiso 1 1 calc R . .
C28 C -0.2596(3) 0.1821(2) 0.3187(2) 0.0535(10) Uani 1 1 d . . .
H28A H -0.3196 0.1436 0.3300 0.080 Uiso 1 1 calc R . .
H28B H -0.2801 0.2399 0.3319 0.080 Uiso 1 1 calc R . .
H28C H -0.1928 0.1659 0.3502 0.080 Uiso 1 1 calc R . .
C29 C -0.2020(2) 0.08713(16) 0.21377(17) 0.0289(6) Uani 1 1 d . . .
H29A H -0.1328 0.0750 0.2443 0.043 Uiso 1 1 calc R . .
H29B H -0.1912 0.0812 0.1573 0.043 Uiso 1 1 calc R . .
H29C H -0.2587 0.0475 0.2288 0.043 Uiso 1 1 calc R . .
C30 C 0.2077(2) 0.33259(16) 0.07298(17) 0.0278(6) Uani 1 1 d . . .
H30 H 0.1496 0.3103 0.0393 0.033 Uiso 1 1 calc R . .
C31 C 0.1910(2) 0.34283(16) 0.15202(18) 0.0301(6) Uani 1 1 d . . .
H31 H 0.1207 0.3292 0.1696 0.036 Uiso 1 1 calc R . .
C32 C 0.2782(2) 0.37455(17) 0.21231(18) 0.0344(7) Uani 1 1 d . . .
H32A H 0.2505 0.3695 0.2657 0.041 Uiso 1 1 calc R . .
H32B H 0.2920 0.4350 0.2024 0.041 Uiso 1 1 calc R . .
C33 C 0.3865(2) 0.32616(18) 0.21013(17) 0.0336(6) Uani 1 1 d . . .
H33A H 0.4362 0.3571 0.1763 0.040 Uiso 1 1 calc R . .
H33B H 0.4223 0.3239 0.2641 0.040 Uiso 1 1 calc R . .
C34 C 0.37132(19) 0.23730(17) 0.17913(16) 0.0245(5) Uani 1 1 d . . .
H34 H 0.3571 0.1937 0.2155 0.029 Uiso 1 1 calc R . .
C35 C 0.37723(19) 0.21589(15) 0.09883(16) 0.0227(5) Uani 1 1 d . . .
H35 H 0.3710 0.1580 0.0848 0.027 Uiso 1 1 calc R . .
C36 C 0.3929(2) 0.27920(16) 0.03343(17) 0.0297(6) Uani 1 1 d . . .
H36A H 0.3793 0.2510 -0.0183 0.036 Uiso 1 1 calc R . .
H36B H 0.4701 0.2992 0.0372 0.036 Uiso 1 1 calc R . .
C37 C 0.3154(2) 0.35544(17) 0.03768(17) 0.0304(6) Uani 1 1 d . . .
H37A H 0.3527 0.4002 0.0701 0.036 Uiso 1 1 calc R . .
H37B H 0.2996 0.3782 -0.0161 0.036 Uiso 1 1 calc R . .

loop_
_atom_site_aniso_label
_atom_site_aniso_U_11
_atom_site_aniso_U_22
_atom_site_aniso_U_33
_atom_site_aniso_U_23
_atom_site_aniso_U_13
_atom_site_aniso_U_12
Rh1 0.01476(10) 0.01541(10) 0.02195(11) -0.00091(7) 0.00055(7) 0.00091(7)
N1 0.0169(9) 0.0187(10) 0.0195(10) 0.0016(8) 0.0022(8) 0.0030(7)
N2 0.0147(9) 0.0165(9) 0.0180(10) -0.0016(8) 0.0024(7) -0.0031(7)
C1 0.0121(10) 0.0177(11) 0.0161(11) 0.0015(8) -0.0014(8) 0.0000(8)
C2 0.0144(10) 0.0115(10) 0.0192(11) -0.0009(8) 0.0009(8) -0.0026(8)
C3 0.0166(10) 0.0134(10) 0.0203(12) -0.0001(9) -0.0007(9) -0.0020(8)
C4 0.0181(11) 0.0154(11) 0.0259(12) 0.0032(9) -0.0014(9) 0.0003(9)
C5 0.0196(11) 0.0118(11) 0.0396(15) -0.0014(10) 0.0022(10) 0.0051(9)
C6 0.0215(12) 0.0189(11) 0.0232(12) -0.0078(9) 0.0012(9) -0.0001(9)
C7 0.0167(11) 0.0176(11) 0.0196(11) -0.0037(9) -0.0011(9) -0.0008(9)
C8 0.0185(11) 0.0218(12) 0.0175(11) 0.0016(9) 0.0004(9) 0.0021(9)
C9 0.0305(13) 0.0247(13) 0.0250(13) 0.0054(10) 0.0007(11) -0.0022(10)
C10 0.0321(14) 0.0232(13) 0.0231(13) -0.0015(10) -0.0032(10) -0.0013(10)
C11 0.0218(12) 0.0280(13) 0.0184(12) -0.0034(10) -0.0041(9) 0.0034(10)
C12 0.0268(14) 0.0522(18) 0.0308(15) 0.0036(13) -0.0105(12) -0.0090(13)
C13 0.0342(15) 0.0467(18) 0.0225(14) 0.0040(12) 0.0009(11) 0.0006(13)
C14 0.0134(10) 0.0149(11) 0.0195(11) -0.0014(8) 0.0027(8) 0.0010(8)
C15 0.0155(10) 0.0164(11) 0.0180(11) -0.0023(9) 0.0022(8) 0.0018(8)
C16 0.0185(11) 0.0174(11) 0.0224(12) -0.0040(9) 0.0000(9) -0.0014(9)
C17 0.0219(12) 0.0169(11) 0.0261(13) -0.0003(9) 0.0037(10) -0.0047(9)
C18 0.0224(11) 0.0183(11) 0.0189(12) 0.0021(9) 0.0036(9) -0.0004(9)
C19 0.0160(10) 0.0166(11) 0.0185(11) -0.0009(9) 0.0022(9) 0.0015(8)
C20 0.0197(11) 0.0162(11) 0.0171(11) -0.0004(9) 0.0008(9) 0.0002(9)
C21 0.0249(12) 0.0237(12) 0.0182(12) 0.0001(9) 0.0050(9) 0.0045(10)
C22 0.0258(12) 0.0231(12) 0.0227(13) -0.0017(10) -0.0043(10) 0.0002(10)
C23 0.0195(11) 0.0187(11) 0.0198(12) 0.0010(9) -0.0025(9) 0.0001(9)
C24 0.0212(12) 0.0294(14) 0.0327(14) 0.0012(11) -0.0017(10) 0.0006(10)
C25 0.0333(14) 0.0283(13) 0.0188(12) 0.0009(10) -0.0039(10) -0.0021(11)
C26 0.0190(11) 0.0192(12) 0.0270(13) -0.0018(10) 0.0059(10) -0.0052(9)
C27 0.0167(13) 0.0319(16) 0.103(3) 0.0179(17) -0.0134(16) -0.0074(12)
C28 0.074(2) 0.0444(19) 0.047(2) -0.0147(16) 0.0394(18) -0.0347(18)
C29 0.0254(13) 0.0193(12) 0.0411(16) 0.0023(11) -0.0041(11) -0.0063(10)
C30 0.0290(13) 0.0168(12) 0.0372(15) 0.0040(11) -0.0014(11) 0.0010(10)
C31 0.0227(13) 0.0163(12) 0.0518(18) -0.0116(12) 0.0059(12) 0.0039(10)
C32 0.0448(16) 0.0232(13) 0.0369(16) -0.0113(12) 0.0156(13) -0.0133(12)
C33 0.0338(15) 0.0345(15) 0.0317(15) -0.0040(12) -0.0044(12) -0.0124(12)
C34 0.0153(11) 0.0298(13) 0.0279(13) 0.0038(11) -0.0029(10) -0.0052(10)
C35 0.0153(11) 0.0213(12) 0.0319(14) -0.0011(10) 0.0044(10) -0.0017(9)
C36 0.0322(14) 0.0267(14) 0.0315(15) -0.0013(11) 0.0120(11) -0.0037(11)
C37 0.0383(15) 0.0251(13) 0.0282(14) 0.0045(11) 0.0065(12) -0.0025(11)

loop_
_atom_type_symbol
_atom_type_description
_atom_type_scat_dispersion_real
_atom_type_scat_dispersion_imag
_atom_type_scat_source
C C 0.0033 0.0016 'International Tables Vol C Tables 4.2.6.8 and 6.1.1.4'
H H 0.0000 0.0000 'International Tables Vol C Tables 4.2.6.8 and 6.1.1.4'
N N 0.0061 0.0033 'International Tables Vol C Tables 4.2.6.8 and 6.1.1.4'
Rh Rh -1.1178 0.9187 'International Tables Vol C Tables 4.2.6.8 and 6.1.1.4'

loop_
_geom_angle_atom_site_label_1
_geom_angle_atom_site_label_2
_geom_angle_atom_site_label_3
_geom_angle
_geom_angle_site_symmetry_1
_geom_angle_site_symmetry_3
_geom_angle_publ_flag
C35 Rh1 C34 38.67(10) . . ?
C35 Rh1 C30 81.39(10) . . ?
C34 Rh1 C30 89.13(10) . . ?
C35 Rh1 C31 97.02(10) . . ?
C34 Rh1 C31 80.63(10) . . ?
C30 Rh1 C31 37.41(11) . . ?
C35 Rh1 C5 97.41(9) . . ?
C34 Rh1 C5 107.98(10) . . ?
C30 Rh1 C5 151.17(10) . . ?
C31 Rh1 C5 164.73(11) . . ?
C35 Rh1 C6 108.54(9) . . ?
C34 Rh1 C6 137.35(10) . . ?
C30 Rh1 C6 116.52(10) . . ?
C31 Rh1 C6 140.36(9) . . ?
C5 Rh1 C6 36.46(9) . . ?
C35 Rh1 C4 114.53(9) . . ?
C34 Rh1 C4 100.83(9) . . ?
C30 Rh1 C4 163.53(10) . . ?
C31 Rh1 C4 130.98(11) . . ?
C5 Rh1 C4 36.31(9) . . ?
C6 Rh1 C4 64.02(9) . . ?
C35 Rh1 C7 138.17(9) . . ?
C34 Rh1 C7 172.23(9) . . ?
C30 Rh1 C7 97.42(9) . . ?
C31 Rh1 C7 107.13(9) . . ?
C5 Rh1 C7 64.34(8) . . ?
C6 Rh1 C7 35.30(8) . . ?
C4 Rh1 C7 73.80(8) . . ?
C35 Rh1 C3 144.91(9) . . ?
C34 Rh1 C3 116.67(9) . . ?
C30 Rh1 C3 130.38(9) . . ?
C31 Rh1 C3 102.39(10) . . ?
C5 Rh1 C3 62.60(9) . . ?
C6 Rh1 C3 73.37(8) . . ?
C4 Rh1 C3 33.17(8) . . ?
C7 Rh1 C3 61.79(8) . . ?
C35 Rh1 C2 169.57(8) . . ?
C34 Rh1 C2 147.31(9) . . ?
C30 Rh1 C2 105.17(9) . . ?
C31 Rh1 C2 93.00(9) . . ?
C5 Rh1 C2 72.89(8) . . ?
C6 Rh1 C2 61.40(8) . . ?
C4 Rh1 C2 59.75(8) . . ?
C7 Rh1 C2 34.15(8) . . ?
C3 Rh1 C2 33.31(7) . . ?
C2 N1 C1 136.8(2) . . ?
C1 N2 C14 122.2(2) . . ?
N2 C1 N1 125.9(2) . . ?
N2 C1 C26 116.2(2) . . ?
N1 C1 C26 116.5(2) . . ?
N1 C2 C3 127.7(2) . . ?
N1 C2 C7 116.0(2) . . ?
C3 C2 C7 116.12(19) . . ?
N1 C2 Rh1 133.26(16) . . ?
C3 C2 Rh1 69.89(12) . . ?
C7 C2 Rh1 63.22(12) . . ?
C4 C3 C2 119.2(2) . . ?
C4 C3 C8 118.4(2) . . ?
C2 C3 C8 122.3(2) . . ?
C4 C3 Rh1 66.14(13) . . ?
C2 C3 Rh1 76.80(13) . . ?
C8 C3 Rh1 130.39(15) . . ?
C3 C4 C5 122.7(2) . . ?
C3 C4 Rh1 80.69(14) . . ?
C5 C4 Rh1 67.32(13) . . ?
C6 C5 C4 119.7(2) . . ?
C6 C5 Rh1 74.31(13) . . ?
C4 C5 Rh1 76.37(14) . . ?
C7 C6 C5 119.7(2) . . ?
C7 C6 Rh1 75.02(13) . . ?
C5 C6 Rh1 69.23(13) . . ?
C6 C7 C2 121.3(2) . . ?
C6 C7 C11 120.2(2) . . ?
C2 C7 C11 117.9(2) . . ?
C6 C7 Rh1 69.67(13) . . ?
C2 C7 Rh1 82.63(12) . . ?
C11 C7 Rh1 127.01(16) . . ?
C3 C8 C10 111.3(2) . . ?
C3 C8 C9 112.7(2) . . ?
C10 C8 C9 109.93(19) . . ?
C7 C11 C12 110.9(2) . . ?
C7 C11 C13 113.5(2) . . ?
C12 C11 C13 109.9(2) . . ?
N2 C14 C15 118.2(2) . . ?
N2 C14 C19 121.10(19) . . ?
C15 C14 C19 120.4(2) . . ?
C16 C15 C14 118.6(2) . . ?
C16 C15 C20 121.9(2) . . ?
C14 C15 C20 119.3(2) . . ?
C17 C16 C15 121.2(2) . . ?
C16 C17 C18 119.7(2) . . ?
C17 C18 C19 121.3(2) . . ?
C18 C19 C14 118.5(2) . . ?
C18 C19 C23 121.2(2) . . ?
C14 C19 C23 120.1(2) . . ?
C15 C20 C22 114.0(2) . . ?
C15 C20 C21 110.05(18) . . ?
C22 C20 C21 109.7(2) . . ?
C19 C23 C25 113.9(2) . . ?
C19 C23 C24 109.5(2) . . ?
C25 C23 C24 110.4(2) . . ?
C27 C26 C29 108.2(2) . . ?
C27 C26 C28 111.5(3) . . ?
C29 C26 C28 107.5(2) . . ?
C27 C26 C1 107.2(2) . . ?
C29 C26 C1 113.7(2) . . ?
C28 C26 C1 108.8(2) . . ?
C31 C30 C37 122.7(2) . . ?
C31 C30 Rh1 71.50(15) . . ?
C37 C30 Rh1 113.42(17) . . ?
C30 C31 C32 123.8(3) . . ?
C30 C31 Rh1 71.09(14) . . ?
C32 C31 Rh1 111.85(18) . . ?
C31 C32 C33 112.7(2) . . ?
C34 C33 C32 113.0(2) . . ?
C35 C34 C33 123.2(2) . . ?
C35 C34 Rh1 70.18(14) . . ?
C33 C34 Rh1 114.56(18) . . ?
C34 C35 C36 124.3(2) . . ?
C34 C35 Rh1 71.15(14) . . ?
C36 C35 Rh1 111.29(17) . . ?
C35 C36 C37 112.3(2) . . ?
C30 C37 C36 112.2(2) . . ?

loop_
_geom_bond_atom_site_label_1
_geom_bond_atom_site_label_2
_geom_bond_distance
_geom_bond_site_symmetry_2
_geom_bond_publ_flag
Rh1 C35 2.125(2) . ?
Rh1 C34 2.138(2) . ?
Rh1 C30 2.148(2) . ?
Rh1 C31 2.154(2) . ?
Rh1 C5 2.207(2) . ?
Rh1 C6 2.272(2) . ?
Rh1 C4 2.324(2) . ?
Rh1 C7 2.341(2) . ?
Rh1 C3 2.508(2) . ?
Rh1 C2 2.600(2) . ?
N1 C2 1.306(3) . ?
N1 C1 1.367(3) . ?
N2 C1 1.284(3) . ?
N2 C14 1.413(3) . ?
C1 C26 1.542(3) . ?
C2 C3 1.467(3) . ?
C2 C7 1.472(3) . ?
C3 C4 1.391(3) . ?
C3 C8 1.522(3) . ?
C4 C5 1.416(4) . ?
C5 C6 1.403(3) . ?
C6 C7 1.400(3) . ?
C7 C11 1.518(3) . ?
C8 C10 1.523(3) . ?
C8 C9 1.542(3) . ?
C11 C12 1.526(4) . ?
C11 C13 1.534(4) . ?
C14 C15 1.415(3) . ?
C14 C19 1.417(3) . ?
C15 C16 1.394(3) . ?
C15 C20 1.523(3) . ?
C16 C17 1.386(3) . ?
C17 C18 1.390(3) . ?
C18 C19 1.391(3) . ?
C19 C23 1.520(3) . ?
C20 C22 1.532(3) . ?
C20 C21 1.533(3) . ?
C23 C25 1.528(3) . ?
C23 C24 1.536(3) . ?
C26 C27 1.522(4) . ?
C26 C29 1.526(4) . ?
C26 C28 1.533(4) . ?
C30 C31 1.380(4) . ?
C30 C37 1.520(4) . ?
C31 C32 1.514(4) . ?
C32 C33 1.528(4) . ?
C33 C34 1.512(4) . ?
C34 C35 1.411(4) . ?
C35 C36 1.518(4) . ?
C36 C37 1.538(4) . ?
